data_4102716
loop_
_publ_author_name
'Sunewang R. Wang'
'Zaozao Qiu'
'Zuowei Xie'

_publ_section_title
;
 Insertion of Carboryne into Aromatic Rings: Formation of
 Cyclooctatetraenocarboranes
;
_journal_name_full 'Journal of the American Chemical Society'
_journal_page_first 9988
_journal_page_last 9989
_journal_paper_doi 10.1021/ja1044488
_journal_volume 132
_journal_year 2010
_chemical_formula_sum 'C9 H18 B10 O'
_chemical_formula_weight 250.33
_chemical_name_systematic
; 
 ? 
;
_space_group_IT_number 14
_symmetry_cell_setting monoclinic
_symmetry_space_group_name_Hall '-P 2ybc'
_symmetry_space_group_name_H-M 'P 1 21/c 1'
_atom_sites_solution_hydrogens geom
_atom_sites_solution_primary direct
_atom_sites_solution_secondary difmap
_audit_creation_method SHELXL-97
_cell_angle_alpha 90.00
_cell_angle_beta 91.126(2)
_cell_angle_gamma 90.00
_cell_formula_units_Z 8
_cell_length_a 18.488(2)
_cell_length_b 6.9305(7)
_cell_length_c 22.339(3)
_cell_measurement_reflns_used 278
_cell_measurement_temperature 296(2)
_cell_measurement_theta_max 15
_cell_measurement_theta_min 15
_cell_volume 2861.8(6)
_computing_cell_refinement 'BRUKER KAPPA APEXII DUO DIFFRACTOMETER'
_computing_data_collection 'BRUKER KAPPA APEXII DUO DIFFRACTOMETER'
_computing_data_reduction 'BRUKER KAPPA APEXII DUO DIFFRACTOMETER'
_computing_molecular_graphics 'SIEMENS SHELXTL'
_computing_publication_material 'SIEMENS SHELXTL'
_computing_structure_refinement 'SHELXL-97 (Sheldrick, 2008)'
_computing_structure_solution 'SHELXS-97 (Sheldrick, 2008)'
_diffrn_ambient_temperature 296(2)
_diffrn_measured_fraction_theta_full 0.999
_diffrn_measured_fraction_theta_max 0.999
_diffrn_measurement_device_type 'BRUKER KAPPA APEXII DUO DIFFRACTOMETER'
_diffrn_measurement_method 'PHI & OMEGA SCAN'
_diffrn_radiation_monochromator graphite
_diffrn_radiation_source 'fine-focus sealed tube'
_diffrn_radiation_type MoK\a
_diffrn_radiation_wavelength 0.71073
_diffrn_reflns_av_R_equivalents 0.0425
_diffrn_reflns_av_sigmaI/netI 0.0224
_diffrn_reflns_limit_h_max 22
_diffrn_reflns_limit_h_min -22
_diffrn_reflns_limit_k_max 7
_diffrn_reflns_limit_k_min -8
_diffrn_reflns_limit_l_max 26
_diffrn_reflns_limit_l_min -26
_diffrn_reflns_number 44182
_diffrn_reflns_theta_full 25.25
_diffrn_reflns_theta_max 25.25
_diffrn_reflns_theta_min 1.10
_exptl_absorpt_coefficient_mu 0.060
_exptl_absorpt_correction_T_max 0.7456
_exptl_absorpt_correction_T_min 0.6457
_exptl_absorpt_correction_type multi-scan
_exptl_crystal_colour colourless
_exptl_crystal_density_diffrn 1.162
_exptl_crystal_density_method 'not measured'
_exptl_crystal_description block
_exptl_crystal_F_000 1040
_exptl_crystal_size_max 0.50
_exptl_crystal_size_mid 0.40
_exptl_crystal_size_min 0.30
_refine_diff_density_max 0.387
_refine_diff_density_min -0.272
_refine_diff_density_rms 0.066
_refine_ls_extinction_method none
_refine_ls_goodness_of_fit_ref 1.117
_refine_ls_hydrogen_treatment riding
_refine_ls_matrix_type full
_refine_ls_number_parameters 361
_refine_ls_number_reflns 5185
_refine_ls_number_restraints 0
_refine_ls_restrained_S_all 1.117
_refine_ls_R_factor_all 0.0933
_refine_ls_R_factor_gt 0.0851
_refine_ls_shift/su_max 0.000
_refine_ls_shift/su_mean 0.000
_refine_ls_structure_factor_coef Fsqd
_refine_ls_weighting_details 'calc w=1/[\s^2^(Fo^2^)+(0.0783P)^2^+8.1071P] where P=(Fo^2^+2Fc^2^)/3'
_refine_ls_weighting_scheme calc
_refine_ls_wR_factor_gt 0.2574
_refine_ls_wR_factor_ref 0.2650
_reflns_number_gt 4500
_reflns_number_total 5185
_reflns_threshold_expression >2sigma(I)
_cod_data_source_file ja1044488_si_002_8.cif
_cod_data_source_block 8e
_cod_original_cell_volume 2861.7(5)
_cod_database_code 4102716

loop_
_symmetry_equiv_pos_as_xyz
'x, y, z'
'-x, y+1/2, -z+1/2'
'-x, -y, -z'
'x, -y-1/2, z-1/2'

loop_
_atom_site_label
_atom_site_type_symbol
_atom_site_fract_x
_atom_site_fract_y
_atom_site_fract_z
_atom_site_U_iso_or_equiv
_atom_site_adp_type
_atom_site_occupancy
_atom_site_symmetry_multiplicity
_atom_site_calc_flag
_atom_site_refinement_flags
O1' O 0.42379(17) 0.4280(5) 0.53545(14) 0.0590(9) Uani 1 1 d .
O1 O -0.0108(2) -0.3220(5) 0.19370(17) 0.0698(10) Uani 1 1 d .
C1' C 0.3895(2) 0.9602(5) 0.36633(16) 0.0354(8) Uani 1 1 d .
C2' C 0.38667(19) 0.7416(5) 0.33997(16) 0.0345(8) Uani 1 1 d .
C11' C 0.4383(2) 0.8849(6) 0.41923(16) 0.0398(9) Uani 1 1 d .
H11A H 0.4871 0.9383 0.4161 0.048 Uiso 1 1 calc R
C12' C 0.4125(2) 0.9078(6) 0.48146(17) 0.0434(9) Uani 1 1 d .
H12A H 0.4006 1.0312 0.4944 0.052 Uiso 1 1 calc R
C13' C 0.4053(2) 0.7612(6) 0.51998(17) 0.0421(9) Uani 1 1 d .
C14' C 0.3884(3) 0.7903(8) 0.58492(19) 0.0582(12) Uani 1 1 d .
H14A H 0.3835 0.9257 0.5929 0.087 Uiso 1 1 calc R
H14B H 0.4269 0.7381 0.6094 0.087 Uiso 1 1 calc R
H14C H 0.3440 0.7256 0.5939 0.087 Uiso 1 1 calc R
C15' C 0.4147(2) 0.5594(6) 0.49964(18) 0.0428(9) Uani 1 1 d .
C16' C 0.4077(2) 0.5166(6) 0.43357(18) 0.0463(10) Uani 1 1 d .
H16C H 0.3571 0.4949 0.4236 0.056 Uiso 1 1 calc R
H16D H 0.4335 0.3978 0.4254 0.056 Uiso 1 1 calc R
C17' C 0.4362(2) 0.6738(6) 0.39289(17) 0.0391(9) Uani 1 1 d .
H17A H 0.4840 0.6381 0.3782 0.047 Uiso 1 1 calc R
B3' B 0.3089(2) 0.8368(6) 0.37065(19) 0.0353(9) Uani 1 1 d .
H3' H 0.2841 0.7873 0.4123 0.042 Uiso 1 1 calc R
B4' B 0.3113(3) 1.0846(7) 0.3521(2) 0.0428(10) Uani 1 1 d .
H4' H 0.2888 1.1962 0.3814 0.051 Uiso 1 1 calc R
B5' B 0.3912(3) 1.1300(7) 0.3108(2) 0.0451(11) Uani 1 1 d .
H5' H 0.4193 1.2696 0.3140 0.054 Uiso 1 1 calc R
B6' B 0.4387(3) 0.9099(7) 0.30287(19) 0.0417(10) Uani 1 1 d .
H6' H 0.4981 0.9082 0.3005 0.050 Uiso 1 1 calc R
B7' B 0.3059(2) 0.6920(7) 0.3050(2) 0.0401(10) Uani 1 1 d .
H7' H 0.2799 0.5494 0.3039 0.048 Uiso 1 1 calc R
B8' B 0.2563(3) 0.9159(7) 0.3107(2) 0.0445(11) Uani 1 1 d .
H8' H 0.1969 0.9192 0.3125 0.053 Uiso 1 1 calc R
B9' B 0.3059(3) 1.0959(7) 0.2723(2) 0.0471(11) Uani 1 1 d .
H9' H 0.2783 1.2157 0.2490 0.057 Uiso 1 1 calc R
B10' B 0.3853(3) 0.9887(7) 0.2430(2) 0.0466(11) Uani 1 1 d .
H10' H 0.4091 1.0392 0.2010 0.056 Uiso 1 1 calc R
B11' B 0.3855(3) 0.7371(7) 0.2635(2) 0.0427(10) Uani 1 1 d .
H11' H 0.4099 0.6235 0.2361 0.051 Uiso 1 1 calc R
B12' B 0.3025(3) 0.8564(7) 0.2436(2) 0.0457(11) Uani 1 1 d .
H12' H 0.2727 0.8212 0.2019 0.055 Uiso 1 1 calc R
C1 C 0.08651(19) 0.2696(5) 0.09726(18) 0.0375(8) Uani 1 1 d .
C2 C 0.1495(2) 0.1230(6) 0.11933(17) 0.0376(8) Uani 1 1 d .
C11 C 0.0499(2) 0.2445(6) 0.15910(18) 0.0442(9) Uani 1 1 d .
H11B H 0.0536 0.3647 0.1821 0.053 Uiso 1 1 calc R
C12 C -0.0255(2) 0.1742(7) 0.15847(18) 0.0470(10) Uani 1 1 d .
H12B H -0.0614 0.2615 0.1471 0.056 Uiso 1 1 calc R
C13 C -0.0467(2) -0.0045(7) 0.17289(17) 0.0451(10) Uani 1 1 d .
C14 C -0.1244(2) -0.0630(8) 0.1733(2) 0.0614(13) Uani 1 1 d .
H14D H -0.1543 0.0458 0.1628 0.092 Uiso 1 1 calc R
H14E H -0.1365 -0.1077 0.2125 0.092 Uiso 1 1 calc R
H14F H -0.1326 -0.1647 0.1448 0.092 Uiso 1 1 calc R
C15 C 0.0079(2) -0.1542(7) 0.18772(18) 0.0477(10) Uani 1 1 d .
C16 C 0.0859(2) -0.1034(7) 0.1973(2) 0.0545(11) Uani 1 1 d .
H16A H 0.1144 -0.1951 0.1749 0.065 Uiso 1 1 calc R
H16B H 0.0977 -0.1230 0.2393 0.065 Uiso 1 1 calc R
C17 C 0.1110(2) 0.0995(7) 0.18035(17) 0.0447(10) Uani 1 1 d .
H17B H 0.1404 0.1560 0.2129 0.054 Uiso 1 1 calc R
B3 B 0.0887(2) 0.0430(6) 0.06561(19) 0.0371(9) Uani 1 1 d .
H3 H 0.0484 -0.0715 0.0720 0.045 Uiso 1 1 calc R
B4 B 0.0678(3) 0.2502(7) 0.0225(2) 0.0464(11) Uani 1 1 d .
H4 H 0.0142 0.2709 0.0011 0.056 Uiso 1 1 calc R
B5 B 0.1176(3) 0.4482(7) 0.0528(3) 0.0501(12) Uani 1 1 d .
H5 H 0.0955 0.5956 0.0510 0.060 Uiso 1 1 calc R
B6 B 0.1705(3) 0.3665(7) 0.1150(2) 0.0468(11) Uani 1 1 d .
H6 H 0.1833 0.4615 0.1532 0.056 Uiso 1 1 calc R
B7 B 0.1824(3) -0.0100(7) 0.0623(2) 0.0464(11) Uani 1 1 d .
H7 H 0.2032 -0.1582 0.0665 0.056 Uiso 1 1 calc R
B8 B 0.1312(3) 0.0739(8) -0.0023(2) 0.0524(12) Uani 1 1 d .
H8 H 0.1195 -0.0198 -0.0410 0.063 Uiso 1 1 calc R
B9 B 0.1495(3) 0.3247(9) -0.0108(3) 0.0578(14) Uani 1 1 d .
H9 H 0.1494 0.3935 -0.0552 0.069 Uiso 1 1 calc R
B10 B 0.2120(3) 0.3950(8) 0.0460(3) 0.0553(13) Uani 1 1 d .
H10 H 0.2521 0.5088 0.0381 0.066 Uiso 1 1 calc R
B11 B 0.2323(3) 0.1875(7) 0.0928(2) 0.0487(12) Uani 1 1 d .
H11 H 0.2844 0.1660 0.1165 0.058 Uiso 1 1 calc R
B12 B 0.2197(3) 0.1629(9) 0.0140(2) 0.0556(13) Uani 1 1 d .
H12 H 0.2655 0.1258 -0.0145 0.067 Uiso 1 1 calc R

loop_
_atom_site_aniso_label
_atom_site_aniso_U_11
_atom_site_aniso_U_22
_atom_site_aniso_U_33
_atom_site_aniso_U_23
_atom_site_aniso_U_13
_atom_site_aniso_U_12
O1' 0.0595(19) 0.060(2) 0.0575(19) 0.0250(16) -0.0047(15) -0.0002(15)
O1 0.076(2) 0.052(2) 0.081(3) 0.0115(18) -0.0035(19) -0.0008(17)
C1' 0.041(2) 0.0325(19) 0.0324(18) -0.0010(15) -0.0004(15) -0.0055(16)
C2' 0.0348(18) 0.0329(19) 0.0359(19) -0.0010(15) 0.0030(14) -0.0012(15)
C11' 0.0385(19) 0.045(2) 0.0358(19) 0.0065(17) -0.0035(15) -0.0097(17)
C12' 0.045(2) 0.050(2) 0.035(2) 0.0007(18) -0.0081(16) -0.0053(18)
C13' 0.0367(19) 0.056(3) 0.0338(19) 0.0044(18) -0.0030(15) -0.0045(18)
C14' 0.059(3) 0.077(3) 0.038(2) 0.006(2) 0.0006(19) -0.005(2)
C15' 0.0329(19) 0.055(3) 0.040(2) 0.0138(19) -0.0019(15) -0.0030(17)
C16' 0.048(2) 0.044(2) 0.047(2) 0.0079(19) -0.0059(18) -0.0025(18)
C17' 0.0352(19) 0.045(2) 0.0372(19) 0.0049(17) -0.0005(15) -0.0002(16)
B3' 0.032(2) 0.037(2) 0.036(2) -0.0036(18) 0.0010(16) -0.0016(17)
B4' 0.053(3) 0.038(2) 0.037(2) -0.0057(19) -0.0031(19) 0.007(2)
B5' 0.065(3) 0.036(2) 0.034(2) 0.0018(19) 0.000(2) -0.007(2)
B6' 0.044(2) 0.048(3) 0.033(2) 0.005(2) 0.0061(18) -0.007(2)
B7' 0.039(2) 0.040(2) 0.041(2) -0.0077(19) -0.0035(18) -0.0015(19)
B8' 0.040(2) 0.047(3) 0.046(2) -0.006(2) -0.0070(19) 0.004(2)
B9' 0.065(3) 0.039(3) 0.037(2) -0.001(2) -0.010(2) 0.007(2)
B10' 0.062(3) 0.049(3) 0.028(2) 0.001(2) 0.0023(19) -0.002(2)
B11' 0.052(3) 0.041(2) 0.035(2) -0.0043(19) 0.0036(19) 0.004(2)
B12' 0.058(3) 0.045(3) 0.034(2) -0.005(2) -0.0104(19) 0.004(2)
C1 0.0352(19) 0.0300(19) 0.047(2) -0.0031(16) -0.0028(16) 0.0041(15)
C2 0.0368(19) 0.036(2) 0.040(2) -0.0012(16) -0.0026(15) 0.0049(16)
C11 0.046(2) 0.044(2) 0.043(2) -0.0131(18) 0.0023(17) 0.0065(18)
C12 0.042(2) 0.054(3) 0.045(2) -0.004(2) 0.0070(17) 0.0146(19)
C13 0.044(2) 0.058(3) 0.0336(19) -0.0026(19) 0.0047(16) 0.0046(19)
C14 0.049(2) 0.078(4) 0.057(3) 0.013(3) 0.011(2) 0.000(2)
C15 0.054(2) 0.052(3) 0.037(2) 0.0023(19) 0.0060(17) 0.004(2)
C16 0.052(2) 0.063(3) 0.048(2) 0.015(2) 0.0014(19) 0.010(2)
C17 0.043(2) 0.057(3) 0.0340(19) -0.0053(18) -0.0040(16) 0.0048(19)
B3 0.041(2) 0.033(2) 0.037(2) -0.0053(18) -0.0011(17) 0.0013(18)
B4 0.048(3) 0.046(3) 0.045(2) 0.008(2) -0.009(2) -0.002(2)
B5 0.048(3) 0.031(2) 0.071(3) 0.005(2) -0.005(2) 0.000(2)
B6 0.044(2) 0.037(2) 0.059(3) -0.010(2) -0.005(2) -0.004(2)
B7 0.045(3) 0.039(3) 0.055(3) -0.003(2) 0.012(2) 0.007(2)
B8 0.065(3) 0.054(3) 0.039(2) -0.005(2) 0.009(2) -0.006(3)
B9 0.060(3) 0.058(3) 0.056(3) 0.013(3) 0.002(2) -0.005(3)
B10 0.043(3) 0.051(3) 0.073(4) 0.010(3) 0.004(2) -0.008(2)
B11 0.036(2) 0.048(3) 0.062(3) 0.003(2) 0.001(2) 0.000(2)
B12 0.052(3) 0.059(3) 0.056(3) 0.003(3) 0.017(2) 0.003(2)

loop_
_atom_type_symbol
_atom_type_description
_atom_type_scat_dispersion_real
_atom_type_scat_dispersion_imag
_atom_type_scat_source
C C 0.0033 0.0016 'International Tables Vol C Tables 4.2.6.8 and 6.1.1.4'
H H 0.0000 0.0000 'International Tables Vol C Tables 4.2.6.8 and 6.1.1.4'
B B 0.0013 0.0007 'International Tables Vol C Tables 4.2.6.8 and 6.1.1.4'
O O 0.0106 0.0060 'International Tables Vol C Tables 4.2.6.8 and 6.1.1.4'

loop_
_geom_angle_atom_site_label_1
_geom_angle_atom_site_label_2
_geom_angle_atom_site_label_3
_geom_angle
C11' C1' C2' 88.7(3)
C11' C1' B4' 141.6(3)
C2' C1' B4' 112.5(3)
C11' C1' B5' 139.4(3)
C2' C1' B5' 112.3(3)
B4' C1' B5' 63.0(3)
C11' C1' B3' 106.2(3)
C2' C1' B3' 62.3(2)
B4' C1' B3' 62.0(3)
B5' C1' B3' 114.3(3)
C11' C1' B6' 104.3(3)
C2' C1' B6' 62.0(2)
B4' C1' B6' 113.9(3)
B5' C1' B6' 61.9(3)
B3' C1' B6' 114.5(3)
C17' C2' C1' 89.6(3)
C17' C2' B7' 141.7(3)
C1' C2' B7' 112.0(3)
C17' C2' B11' 138.7(3)
C1' C2' B11' 112.3(3)
B7' C2' B11' 62.9(3)
C17' C2' B6' 104.0(3)
C1' C2' B6' 62.1(2)
B7' C2' B6' 113.9(3)
B11' C2' B6' 62.0(3)
C17' C2' B3' 107.2(3)
C1' C2' B3' 61.6(2)
B7' C2' B3' 62.2(2)
B11' C2' B3' 114.0(3)
B6' C2' B3' 113.9(3)
C12' C11' C1' 118.7(3)
C12' C11' C17' 116.2(3)
C1' C11' C17' 91.0(3)
C13' C12' C11' 123.9(4)
C12' C13' C15' 120.3(4)
C12' C13' C14' 122.9(4)
C15' C13' C14' 116.8(4)
O1' C15' C13' 121.2(4)
O1' C15' C16' 120.1(4)
C13' C15' C16' 118.5(3)
C15' C16' C17' 114.8(4)
C16' C17' C2' 117.8(3)
C16' C17' C11' 116.6(3)
C2' C17' C11' 90.7(3)
C1' B3' B8' 105.8(3)
C1' B3' C2' 56.1(2)
B8' B3' C2' 105.8(3)
C1' B3' B4' 58.6(2)
B8' B3' B4' 61.7(3)
C2' B3' B4' 104.6(3)
C1' B3' B7' 104.3(3)
B8' B3' B7' 62.1(3)
C2' B3' B7' 58.1(2)
B4' B3' B7' 110.9(3)
C1' B4' B3' 59.4(2)
C1' B4' B5' 58.6(2)
B3' B4' B5' 108.5(3)
C1' B4' B9' 103.8(3)
B3' B4' B9' 106.0(3)
B5' B4' B9' 60.4(3)
C1' B4' B8' 103.6(3)
B3' B4' B8' 58.1(3)
B5' B4' B8' 108.3(3)
B9' B4' B8' 59.5(3)
C1' B5' B6' 59.8(2)
C1' B5' B4' 58.4(2)
B6' B5' B4' 108.5(3)
C1' B5' B9' 103.2(3)
B6' B5' B9' 105.7(3)
B4' B5' B9' 59.8(3)
C1' B5' B10' 103.5(3)
B6' B5' B10' 58.0(3)
B4' B5' B10' 107.5(3)
B9' B5' B10' 59.3(3)
C2' B6' C1' 55.9(2)
C2' B6' B10' 105.5(3)
C1' B6' B10' 105.5(3)
C2' B6' B5' 104.5(3)
C1' B6' B5' 58.4(2)
B10' B6' B5' 62.0(3)
C2' B6' B11' 58.3(2)
C1' B6' B11' 104.2(3)
B10' B6' B11' 61.8(3)
B5' B6' B11' 111.1(3)
C2' B7' B3' 59.7(2)
C2' B7' B11' 58.6(2)
B3' B7' B11' 108.6(3)
C2' B7' B12' 104.0(3)
B3' B7' B12' 105.9(3)
B11' B7' B12' 60.3(3)
C2' B7' B8' 103.6(3)
B3' B7' B8' 57.7(2)
B11' B7' B8' 108.1(3)
B12' B7' B8' 59.7(3)
B3' B8' B9' 108.0(3)
B3' B8' B12' 107.8(3)
B9' B8' B12' 59.9(3)
B3' B8' B4' 60.2(3)
B9' B8' B4' 60.0(3)
B12' B8' B4' 108.0(3)
B3' B8' B7' 60.2(2)
B9' B8' B7' 107.6(3)
B12' B8' B7' 59.5(3)
B4' B8' B7' 108.2(3)
B8' B9' B12' 60.3(3)
B8' B9' B10' 108.7(3)
B12' B9' B10' 60.1(3)
B8' B9' B4' 60.5(3)
B12' B9' B4' 108.6(3)
B10' B9' B4' 108.6(3)
B8' B9' B5' 108.5(3)
B12' B9' B5' 108.6(3)
B10' B9' B5' 60.6(3)
B4' B9' B5' 59.8(3)
B6' B10' B9' 108.0(3)
B6' B10' B12' 107.9(3)
B9' B10' B12' 59.9(3)
B6' B10' B11' 60.1(3)
B9' B10' B11' 107.9(3)
B12' B10' B11' 59.9(3)
B6' B10' B5' 60.0(3)
B9' B10' B5' 60.1(3)
B12' B10' B5' 108.0(3)
B11' B10' B5' 108.1(3)
C2' B11' B6' 59.7(2)
C2' B11' B7' 58.5(2)
B6' B11' B7' 108.5(3)
C2' B11' B12' 103.5(3)
B6' B11' B12' 106.0(3)
B7' B11' B12' 59.9(3)
C2' B11' B10' 103.7(3)
B6' B11' B10' 58.1(3)
B7' B11' B10' 107.8(3)
B12' B11' B10' 59.6(3)
B9' B12' B7' 108.5(3)
B9' B12' B10' 60.0(3)
B7' B12' B10' 108.5(3)
B9' B12' B8' 59.8(3)
B7' B12' B8' 60.9(3)
B10' B12' B8' 108.2(3)
B9' B12' B11' 108.5(3)
B7' B12' B11' 59.8(3)
B10' B12' B11' 60.6(3)
B8' B12' B11' 108.6(3)
C11 C1 C2 89.0(3)
C11 C1 B5 139.3(3)
C2 C1 B5 112.8(3)
C11 C1 B4 140.9(3)
C2 C1 B4 112.4(3)
B5 C1 B4 63.1(3)
C11 C1 B3 106.0(3)
C2 C1 B3 61.9(2)
B5 C1 B3 114.5(3)
B4 C1 B3 62.1(3)
C11 C1 B6 104.1(3)
C2 C1 B6 62.3(2)
B5 C1 B6 62.4(3)
B4 C1 B6 114.7(3)
B3 C1 B6 114.8(3)
C17 C2 C1 89.6(3)
C17 C2 B7 141.0(4)
C1 C2 B7 112.3(3)
C17 C2 B11 139.2(3)
C1 C2 B11 112.0(3)
B7 C2 B11 63.0(3)
C17 C2 B3 105.8(3)
C1 C2 B3 62.1(2)
B7 C2 B3 62.5(3)
B11 C2 B3 114.8(3)
C17 C2 B6 104.9(3)
C1 C2 B6 62.1(2)
B7 C2 B6 113.8(3)
B11 C2 B6 61.6(3)
B3 C2 B6 114.7(3)
C12 C11 C1 117.0(3)
C12 C11 C17 117.6(4)
C1 C11 C17 90.9(3)
C13 C12 C11 125.7(4)
C12 C13 C15 120.0(4)
C12 C13 C14 122.6(4)
C15 C13 C14 117.4(4)
O1 C15 C13 119.9(4)
O1 C15 C16 118.9(4)
C13 C15 C16 121.2(4)
C15 C16 C17 118.5(4)
C16 C17 C2 117.3(3)
C16 C17 C11 116.1(3)
C2 C17 C11 90.4(3)
C2 B3 C1 56.0(2)
C2 B3 B8 105.5(3)
C1 B3 B8 105.1(3)
C2 B3 B4 104.5(3)
C1 B3 B4 58.5(3)
B8 B3 B4 61.4(3)
C2 B3 B7 58.0(2)
C1 B3 B7 103.7(3)
B8 B3 B7 61.9(3)
B4 B3 B7 110.4(3)
C1 B4 B3 59.4(2)
C1 B4 B9 103.3(3)
B3 B4 B9 106.7(3)
C1 B4 B5 58.1(3)
B3 B4 B5 108.2(3)
B9 B4 B5 59.8(3)
C1 B4 B8 103.6(3)
B3 B4 B8 58.4(3)
B9 B4 B8 60.0(3)
B5 B4 B8 107.9(4)
C1 B5 B9 103.8(3)
C1 B5 B6 59.8(3)
B9 B5 B6 106.6(4)
C1 B5 B4 58.7(3)
B9 B5 B4 59.9(3)
B6 B5 B4 109.0(3)
C1 B5 B10 103.9(3)
B9 B5 B10 59.5(3)
B6 B5 B10 58.5(3)
B4 B5 B10 107.8(4)
C1 B6 C2 55.6(2)
C1 B6 B10 104.5(3)
C2 B6 B10 105.2(3)
C1 B6 B11 104.2(3)
C2 B6 B11 58.5(3)
B10 B6 B11 62.2(3)
C1 B6 B5 57.8(3)
C2 B6 B5 103.5(3)
B10 B6 B5 61.2(3)
B11 B6 B5 110.8(4)
C2 B7 B12 103.9(3)
C2 B7 B3 59.4(2)
B12 B7 B3 106.3(3)
C2 B7 B11 58.9(3)
B12 B7 B11 60.3(3)
B3 B7 B11 108.9(3)
C2 B7 B8 103.6(3)
B12 B7 B8 59.8(3)
B3 B7 B8 58.0(3)
B11 B7 B8 108.5(4)
B3 B8 B12 107.2(4)
B3 B8 B9 107.7(4)
B12 B8 B9 60.6(3)
B3 B8 B4 60.2(3)
B12 B8 B4 107.8(4)
B9 B8 B4 59.5(3)
B3 B8 B7 60.1(3)
B12 B8 B7 58.9(3)
B9 B8 B7 107.6(4)
B4 B8 B7 108.0(3)
B10 B9 B5 60.9(3)
B10 B9 B4 109.2(4)
B5 B9 B4 60.3(3)
B10 B9 B8 108.3(4)
B5 B9 B8 108.6(4)
B4 B9 B8 60.4(3)
B10 B9 B12 59.5(3)
B5 B9 B12 107.7(4)
B4 B9 B12 107.8(4)
B8 B9 B12 59.6(3)
B6 B10 B12 107.2(4)
B6 B10 B9 108.1(4)
B12 B10 B9 61.0(3)
B6 B10 B5 60.2(3)
B12 B10 B5 108.0(4)
B9 B10 B5 59.6(3)
B6 B10 B11 59.4(3)
B12 B10 B11 59.6(3)
B9 B10 B11 108.7(4)
B5 B10 B11 107.8(3)
C2 B11 B6 59.9(3)
C2 B11 B12 102.6(3)
B6 B11 B12 105.8(4)
C2 B11 B7 58.1(2)
B6 B11 B7 108.4(3)
B12 B11 B7 59.4(3)
C2 B11 B10 103.3(3)
B6 B11 B10 58.4(3)
B12 B11 B10 58.9(3)
B7 B11 B10 106.8(4)
B7 B12 B10 109.6(4)
B7 B12 B11 60.3(3)
B10 B12 B11 61.5(3)
B7 B12 B8 61.3(3)
B10 B12 B8 108.4(4)
B11 B12 B8 109.7(3)
B7 B12 B9 108.9(4)
B10 B12 B9 59.5(3)
B11 B12 B9 109.0(4)
B8 B12 B9 59.8(3)

loop_
_geom_bond_atom_site_label_1
_geom_bond_atom_site_label_2
_geom_bond_distance
O1' C15' 1.221(5)
O1 C15 1.221(6)
C1' C11' 1.562(5)
C1' C2' 1.626(5)
C1' B4' 1.707(6)
C1' B5' 1.710(6)
C1' B3' 1.722(5)
C1' B6' 1.735(6)
C2' C17' 1.554(5)
C2' B7' 1.706(5)
C2' B11' 1.708(6)
C2' B6' 1.733(6)
C2' B3' 1.735(5)
C11' C12' 1.487(5)
C11' C17' 1.577(6)
C12' C13' 1.340(6)
C13' C15' 1.482(6)
C13' C14' 1.503(6)
C15' C16' 1.509(6)
C16' C17' 1.520(5)
B3' B8' 1.729(6)
B3' B4' 1.767(6)
B3' B7' 1.776(6)
B4' B5' 1.785(7)
B4' B9' 1.786(6)
B4' B8' 1.794(7)
B5' B6' 1.771(7)
B5' B9' 1.797(7)
B5' B10' 1.806(6)
B6' B10' 1.735(6)
B6' B11' 1.773(7)
B7' B11' 1.781(6)
B7' B12' 1.783(7)
B7' B8' 1.808(7)
B8' B9' 1.778(7)
B8' B12' 1.787(7)
B9' B12' 1.780(7)
B9' B10' 1.782(7)
B10' B12' 1.785(7)
B10' B11' 1.803(7)
B11' B12' 1.791(7)
C1 C11 1.560(5)
C1 C2 1.616(5)
C1 B5 1.694(6)
C1 B4 1.705(6)
C1 B3 1.723(6)
C1 B6 1.731(6)
C2 C17 1.559(5)
C2 B7 1.695(6)
C2 B11 1.711(6)
C2 B3 1.721(5)
C2 B6 1.735(6)
C11 C12 1.475(6)
C11 C17 1.579(6)
C12 C13 1.341(6)
C13 C15 1.480(6)
C13 C14 1.494(6)
C15 C16 1.496(6)
C16 C17 1.531(6)
B3 B8 1.736(6)
B3 B4 1.768(6)
B3 B7 1.774(6)
B4 B9 1.773(7)
B4 B5 1.779(7)
B4 B8 1.789(8)
B5 B9 1.770(8)
B5 B6 1.776(7)
B5 B10 1.793(7)
B6 B10 1.745(8)
B6 B11 1.764(7)
B7 B12 1.762(7)
B7 B11 1.780(7)
B7 B8 1.804(7)
B8 B12 1.779(8)
B8 B9 1.782(8)
B9 B10 1.768(8)
B9 B12 1.796(8)
B10 B12 1.768(8)
B10 B11 1.813(8)
B11 B12 1.779(8)
